data_7026971
loop_
_publ_author_name
'Zahran, Zaki N.'
'Lee, Jonghyuk'
'Alguindigue, Susan S.'
'Khan, Masood A.'
'Richter-Addo, George B.'

_publ_section_title
;
 Synthesis, characterization and molecular structures of six-coordinate
 manganese nitrosyl porphyrinsElectronic supplementary information (ESI)
 available: Molecular structure of (TTP)Mn(NO)(1-MeIm). See
 http://www.rsc.org/suppdata/dt/b3/b308143p/
;
_journal_issue 1
_journal_name_full 'Dalton Transactions'
_journal_page_first 44
_journal_page_last 50
_journal_paper_doi 10.1039/b308143p
_journal_year 2004
_chemical_formula_sum 'C52.28 H42.56 Cl0.56 Mn N7 O'
_chemical_formula_weight 859.65
_chemical_name_systematic
;
?
;
_space_group_IT_number 2
_symmetry_cell_setting triclinic
_symmetry_space_group_name_Hall '-P 1'
_symmetry_space_group_name_H-M 'P -1'
_atom_sites_solution_hydrogens geom
_atom_sites_solution_primary direct
_atom_sites_solution_secondary difmap
_audit_creation_method SHELXL-97
_cell_angle_alpha 104.7090(10)
_cell_angle_beta 90.8320(10)
_cell_angle_gamma 97.3400(10)
_cell_formula_units_Z 3
_cell_length_a 14.9067(8)
_cell_length_b 15.0365(8)
_cell_length_c 15.8656(9)
_cell_measurement_reflns_used 8729
_cell_measurement_temperature 120(2)
_cell_measurement_theta_max 26.2
_cell_measurement_theta_min 3.6
_cell_volume 3407.4(3)
_computing_cell_refinement 'Bruker SMART'
_computing_data_collection 'Bruker SMART'
_computing_data_reduction 'Bruker SAINT'
_computing_molecular_graphics 'Bruker SHELXTL'
_computing_publication_material 'Bruker SHELXTL'
_computing_structure_refinement 'SHELXL-97 (Sheldrick, 1997)'
_computing_structure_solution 'SHELXS-97 (Sheldrick, 1990)'
_diffrn_ambient_temperature 120(2)
_diffrn_measured_fraction_theta_full 0.991
_diffrn_measured_fraction_theta_max 0.991
_diffrn_measurement_device_type 'CCD area detector'
_diffrn_measurement_method 'omega scans'
_diffrn_radiation_monochromator graphite
_diffrn_radiation_source 'fine-focus sealed tube'
_diffrn_radiation_type MoK\a
_diffrn_radiation_wavelength 0.71073
_diffrn_reflns_av_R_equivalents 0.0198
_diffrn_reflns_av_sigmaI/netI 0.0246
_diffrn_reflns_limit_h_max 18
_diffrn_reflns_limit_h_min -18
_diffrn_reflns_limit_k_max 18
_diffrn_reflns_limit_k_min -18
_diffrn_reflns_limit_l_max 19
_diffrn_reflns_limit_l_min -19
_diffrn_reflns_number 36783
_diffrn_reflns_theta_full 26.50
_diffrn_reflns_theta_max 26.50
_diffrn_reflns_theta_min 1.84
_diffrn_standards_decay_% none
_diffrn_standards_interval_count 0
_diffrn_standards_number 0
_exptl_absorpt_coefficient_mu 0.370
_exptl_absorpt_correction_T_max 0.9036
_exptl_absorpt_correction_T_min 0.8602
_exptl_absorpt_correction_type multi-scan
_exptl_absorpt_process_details Bruker(2001)SADABS,BrukerAXSInc.,Madison,WI
_exptl_crystal_colour violet
_exptl_crystal_density_diffrn 1.257
_exptl_crystal_density_method 'not measured'
_exptl_crystal_description prism
_exptl_crystal_F_000 1343
_exptl_crystal_size_max 0.42
_exptl_crystal_size_mid 0.38
_exptl_crystal_size_min 0.28
_refine_diff_density_max 1.257
_refine_diff_density_min -0.592
_refine_diff_density_rms 0.101
_refine_ls_extinction_method none
_refine_ls_goodness_of_fit_ref 1.193
_refine_ls_hydrogen_treatment mixed
_refine_ls_matrix_type full
_refine_ls_number_parameters 948
_refine_ls_number_reflns 13983
_refine_ls_number_restraints 69
_refine_ls_restrained_S_all 1.195
_refine_ls_R_factor_all 0.0811
_refine_ls_R_factor_gt 0.0780
_refine_ls_shift/su_max 0.038
_refine_ls_shift/su_mean 0.000
_refine_ls_structure_factor_coef Fsqd
_refine_ls_weighting_details 'calc w=1/[\s^2^(Fo^2^)+(0.0838P)^2^+10.4876P] where P=(Fo^2^+2Fc^2^)/3'
_refine_ls_weighting_scheme calc
_refine_ls_wR_factor_gt 0.2205
_refine_ls_wR_factor_ref 0.2220
_reflns_number_gt 13129
_reflns_number_total 13983
_reflns_threshold_expression >2sigma(I)
_cod_data_source_file b308143psup1.cif
_cod_data_source_block gr315m
_cod_depositor_comments
;
The following automatic conversions were performed:

'_symmetry_cell_setting' value 'Triclinic' changed to 'triclinic'
according to /home/saulius/struct/CIF-dictionaries/cif_core.dic
dictionary named 'cif_core.dic' version 2.4.2 from 2011-04-26.

Automatic conversion script
Id: cif_fix_values 1891 2012-01-12 08:04:46Z andrius 
;
_cod_original_sg_symbol_H-M P-1
_cod_database_code 7026971

loop_
_symmetry_equiv_pos_as_xyz
'x, y, z'
'-x, -y, -z'

loop_
_atom_site_label
_atom_site_type_symbol
_atom_site_fract_x
_atom_site_fract_y
_atom_site_fract_z
_atom_site_U_iso_or_equiv
_atom_site_adp_type
_atom_site_occupancy
_atom_site_symmetry_multiplicity
_atom_site_calc_flag
_atom_site_refinement_flags
_atom_site_disorder_assembly
_atom_site_disorder_group
Mn1 Mn -0.66364(3) 0.43313(3) 0.27928(2) 0.01876(9) Uani 1 1 d . . .
O1 O -0.52671(16) 0.58655(16) 0.30228(15) 0.0374(6) Uani 1 1 d . . .
N1 N -0.64854(16) 0.41818(16) 0.40173(14) 0.0204(5) Uani 1 1 d . . .
N2 N -0.58093(15) 0.33573(16) 0.23615(15) 0.0197(5) Uani 1 1 d . . .
N3 N -0.68811(15) 0.43807(16) 0.15491(14) 0.0204(5) Uani 1 1 d . . .
N4 N -0.76024(16) 0.51600(16) 0.31970(15) 0.0220(5) Uani 1 1 d . . .
N5 N -0.58223(16) 0.52172(17) 0.29434(15) 0.0228(5) Uani 1 1 d . . .
N6 N -0.77188(16) 0.32507(17) 0.25751(15) 0.0229(5) Uani 1 1 d . . .
N7 N -0.89418(17) 0.23786(18) 0.28197(17) 0.0290(6) Uani 1 1 d . . .
C1 C -0.68954(19) 0.4632(2) 0.47490(17) 0.0222(6) Uani 1 1 d . . .
C2 C -0.6584(2) 0.4361(2) 0.55000(18) 0.0242(6) Uani 1 1 d . . .
H2A H -0.6760 0.4574 0.6082 0.029 Uiso 1 1 calc R . .
C3 C -0.59975(19) 0.3747(2) 0.52218(18) 0.0234(6) Uani 1 1 d . . .
H3A H -0.5684 0.3447 0.5571 0.028 Uiso 1 1 calc R . .
C4 C -0.59366(18) 0.36312(19) 0.42906(18) 0.0208(6) Uani 1 1 d . . .
C5 C -0.54082(18) 0.3024(2) 0.37637(18) 0.0219(6) Uani 1 1 d . . .
C6 C -0.53412(18) 0.29255(19) 0.28594(18) 0.0214(6) Uani 1 1 d . . .
C7 C -0.4738(2) 0.2367(2) 0.23248(19) 0.0247(6) Uani 1 1 d . . .
H7A H -0.4341 0.2002 0.2512 0.030 Uiso 1 1 calc R . .
C8 C -0.4847(2) 0.2464(2) 0.15046(19) 0.0253(6) Uani 1 1 d . . .
H8A H -0.4538 0.2181 0.1009 0.030 Uiso 1 1 calc R . .
C9 C -0.55176(19) 0.30748(19) 0.15266(18) 0.0217(6) Uani 1 1 d . . .
C10 C -0.58219(19) 0.33396(19) 0.07976(17) 0.0220(6) Uani 1 1 d . . .
C11 C -0.64661(19) 0.3934(2) 0.08227(17) 0.0224(6) Uani 1 1 d . . .
C12 C -0.6822(2) 0.4156(2) 0.00596(18) 0.0251(6) Uani 1 1 d . . .
H12A H -0.6653 0.3936 -0.0524 0.030 Uiso 1 1 calc R . .
C13 C -0.7437(2) 0.4730(2) 0.03304(18) 0.0258(6) Uani 1 1 d . . .
H13A H -0.7788 0.4988 -0.0028 0.031 Uiso 1 1 calc R . .
C14 C -0.74693(19) 0.48855(19) 0.12672(17) 0.0216(6) Uani 1 1 d . . .
C15 C -0.80312(19) 0.5443(2) 0.17901(18) 0.0235(6) Uani 1 1 d . . .
C16 C -0.8078(2) 0.5585(2) 0.26909(18) 0.0234(6) Uani 1 1 d . . .
C17 C -0.8638(2) 0.6184(2) 0.3225(2) 0.0305(7) Uani 1 1 d . . .
H17A H -0.9025 0.6558 0.3036 0.037 Uiso 1 1 calc R . .
C18 C -0.8511(2) 0.6113(2) 0.4056(2) 0.0338(8) Uani 1 1 d . . .
H18A H -0.8795 0.6427 0.4556 0.041 Uiso 1 1 calc R . .
C19 C -0.7866(2) 0.5473(2) 0.40350(18) 0.0247(6) Uani 1 1 d . . .
C20 C -0.7549(2) 0.5224(2) 0.47679(18) 0.0250(6) Uani 1 1 d . . .
C21 C -0.48895(19) 0.2441(2) 0.41743(18) 0.0237(6) Uani 1 1 d . . .
C22 C -0.5037(2) 0.1479(2) 0.3880(2) 0.0277(7) Uani 1 1 d . . .
H22A H -0.5474 0.1190 0.3418 0.033 Uiso 1 1 calc R . .
C23 C -0.4548(2) 0.0933(2) 0.4259(2) 0.0331(7) Uani 1 1 d . . .
H23A H -0.4661 0.0276 0.4051 0.040 Uiso 1 1 calc R . .
C24 C -0.3900(2) 0.1331(2) 0.4930(2) 0.0337(7) Uani 1 1 d . . .
C25 C -0.3760(2) 0.2293(2) 0.5221(2) 0.0309(7) Uani 1 1 d . . .
H25A H -0.3320 0.2580 0.5681 0.037 Uiso 1 1 calc R . .
C26 C -0.42435(19) 0.2845(2) 0.48572(19) 0.0258(6) Uani 1 1 d . . .
H26A H -0.4135 0.3501 0.5073 0.031 Uiso 1 1 calc R . .
C27 C -0.3369(3) 0.0731(3) 0.5324(3) 0.0482(9) Uani 1 1 d . . .
H27A H -0.2748 0.1042 0.5480 0.072 Uiso 1 1 calc R . .
H27B H -0.3357 0.0132 0.4900 0.072 Uiso 1 1 calc R . .
H27C H -0.3658 0.0628 0.5849 0.072 Uiso 1 1 calc R . .
C28 C -0.5451(2) 0.2956(2) -0.00731(18) 0.0249(6) Uani 1 1 d . . .
C29 C -0.4816(2) 0.3500(2) -0.04268(19) 0.0319(7) Uani 1 1 d . . .
H29A H -0.4570 0.4101 -0.0088 0.038 Uiso 1 1 calc R . .
C30 C -0.4532(2) 0.3178(3) -0.1268(2) 0.0383(8) Uani 1 1 d . . .
H30A H -0.4093 0.3561 -0.1493 0.046 Uiso 1 1 calc R . .
C31 C -0.4880(3) 0.2311(3) -0.1780(2) 0.0424(9) Uani 1 1 d . . .
C32 C -0.5494(3) 0.1761(3) -0.1420(2) 0.0530(11) Uani 1 1 d . . .
H32A H -0.5731 0.1156 -0.1758 0.064 Uiso 1 1 calc R . .
C33 C -0.5773(3) 0.2069(2) -0.0576(2) 0.0420(9) Uani 1 1 d . . .
H33A H -0.6186 0.1671 -0.0341 0.050 Uiso 1 1 calc R . .
C34 C -0.4609(4) 0.1981(3) -0.2714(3) 0.0626(12) Uani 1 1 d . . .
H34A H -0.3978 0.2234 -0.2760 0.094 Uiso 1 1 calc R . .
H34B H -0.5002 0.2195 -0.3101 0.094 Uiso 1 1 calc R . .
H34C H -0.4674 0.1302 -0.2884 0.094 Uiso 1 1 calc R . .
C35 C -0.8655(2) 0.5901(2) 0.13441(18) 0.0251(6) Uani 1 1 d . . .
C36 C -0.8327(2) 0.6584(2) 0.0931(2) 0.0309(7) Uani 1 1 d . . .
H36A H -0.7695 0.6786 0.0950 0.037 Uiso 1 1 calc R . .
C37 C -0.8923(3) 0.6972(2) 0.0489(2) 0.0362(8) Uani 1 1 d . . .
H37A H -0.8690 0.7436 0.0211 0.043 Uiso 1 1 calc R . .
C38 C -0.9846(2) 0.6695(3) 0.0449(2) 0.0375(8) Uani 1 1 d . . .
C39 C -1.0170(2) 0.6029(2) 0.0869(2) 0.0354(8) Uani 1 1 d . . .
H39A H -1.0805 0.5843 0.0860 0.042 Uiso 1 1 calc R . .
C40 C -0.9590(2) 0.5629(2) 0.1301(2) 0.0305(7) Uani 1 1 d . . .
H40A H -0.9831 0.5163 0.1574 0.037 Uiso 1 1 calc R . .
C41 C -1.0495(3) 0.7117(3) -0.0023(3) 0.0543(10) Uani 1 1 d . . .
H41A H -1.0962 0.7350 0.0371 0.082 Uiso 1 1 calc R . .
H41B H -1.0782 0.6645 -0.0533 0.082 Uiso 1 1 calc R . .
H41C H -1.0164 0.7632 -0.0215 0.082 Uiso 1 1 calc R . .
C42 C -0.7952(2) 0.5611(2) 0.56200(18) 0.0252(6) Uani 1 1 d . . .
C43 C -0.8871(2) 0.5355(2) 0.5728(2) 0.0310(7) Uani 1 1 d . . .
H43A H -0.9230 0.4920 0.5268 0.037 Uiso 1 1 calc R . .
C44 C -0.9262(2) 0.5736(3) 0.6510(2) 0.0365(8) Uani 1 1 d . . .
H44A H -0.9889 0.5567 0.6570 0.044 Uiso 1 1 calc R . .
C45 C -0.8756(2) 0.6353(2) 0.7199(2) 0.0363(8) Uani 1 1 d . . .
C46 C -0.7842(3) 0.6599(2) 0.7090(2) 0.0345(8) Uani 1 1 d . . .
H46A H -0.7483 0.7025 0.7556 0.041 Uiso 1 1 calc R . .
C47 C -0.7442(2) 0.6238(2) 0.63164(19) 0.0310(7) Uani 1 1 d . . .
H47A H -0.6816 0.6418 0.6260 0.037 Uiso 1 1 calc R . .
C48 C -0.9169(3) 0.6723(3) 0.8059(2) 0.0510(10) Uani 1 1 d . . .
H48A H -0.9829 0.6570 0.7989 0.077 Uiso 1 1 calc R . .
H48B H -0.9005 0.7398 0.8249 0.077 Uiso 1 1 calc R . .
H48C H -0.8940 0.6440 0.8497 0.077 Uiso 1 1 calc R . .
C49 C -0.8112(2) 0.2714(2) 0.1792(2) 0.0284(7) Uani 1 1 d . . .
H49A H -0.7888 0.2720 0.1235 0.034 Uiso 1 1 calc R . .
C50 C -0.8867(2) 0.2171(2) 0.1931(2) 0.0327(7) Uani 1 1 d . . .
H50A H -0.9263 0.1737 0.1502 0.039 Uiso 1 1 calc R . .
C51 C -0.8242(2) 0.3025(2) 0.3177(2) 0.0262(6) Uani 1 1 d . . .
H51A H -0.8134 0.3289 0.3787 0.031 Uiso 1 1 calc R . .
C52 C -0.9649(2) 0.1977(3) 0.3296(3) 0.0408(8) Uani 1 1 d . . .
H52A H -0.9438 0.2083 0.3906 0.061 Uiso 1 1 calc R . .
H52B H -0.9787 0.1308 0.3030 0.061 Uiso 1 1 calc R . .
H52C H -1.0196 0.2271 0.3272 0.061 Uiso 1 1 calc R . .
Mn2 Mn 0.00285(12) -0.00938(9) 0.50147(12) 0.0187(2) Uani 0.50 1 d P . -1
N11 N -0.0705(4) 0.0792(4) 0.4602(4) 0.0248(15) Uani 0.50 1 d PU A -1
N12 N -0.1813(3) 0.1090(3) 0.3689(3) 0.0250(11) Uani 0.50 1 d P A -1
C77 C -0.1299(4) 0.0447(4) 0.3798(4) 0.0239(12) Uani 0.50 1 d P A -1
H77A H -0.1317 -0.0151 0.3408 0.029 Uiso 0.50 1 calc PR A -1
C78 C -0.1616(4) 0.1842(4) 0.4398(4) 0.0319(15) Uani 0.50 1 d P A -1
H78A H -0.1877 0.2402 0.4513 0.038 Uiso 0.50 1 calc PR A -1
C79 C -0.0965(4) 0.1624(4) 0.4907(4) 0.0252(14) Uani 0.50 1 d P A -1
H79A H -0.0719 0.2039 0.5440 0.030 Uiso 0.50 1 calc PR A -1
C80 C -0.2527(4) 0.0977(5) 0.2992(4) 0.0310(12) Uani 0.50 1 d P A -1
H80A H -0.2523 0.0379 0.2563 0.046 Uiso 0.50 1 calc PR A -1
H80B H -0.2408 0.1481 0.2703 0.046 Uiso 0.50 1 calc PR A -1
H80C H -0.3119 0.0995 0.3250 0.046 Uiso 0.50 1 calc PR A -1
N10 N 0.0716(6) -0.0737(5) 0.5465(5) 0.0327(19) Uani 0.50 1 d P B -1
O2 O 0.1060(4) -0.1346(4) 0.5522(4) 0.0425(13) Uani 0.50 1 d P B -1
C81 C 0.2403(5) -0.0878(3) 0.7206(3) 0.0310(12) Uani 0.20 1 d PDU C -1
H81A H 0.2584 -0.1386 0.6737 0.037 Uiso 0.20 1 calc PR C -1
H81B H 0.1754 -0.1039 0.7302 0.037 Uiso 0.20 1 calc PR C -1
Cl1 Cl 0.3034(2) -0.0777(2) 0.81495(19) 0.0312(8) Uani 0.20 1 d PDU C -1
Cl2 Cl 0.2554(4) 0.0139(3) 0.6887(3) 0.0673(16) Uani 0.20 1 d PDU C -1
N8 N 0.00892(15) -0.08118(16) 0.37798(15) 0.0209(5) Uani 1 1 d . . .
N9 N 0.11642(15) 0.07797(16) 0.48508(15) 0.0207(5) Uani 1 1 d . . .
C53 C -0.05304(19) -0.1545(2) 0.33562(18) 0.0235(6) Uani 1 1 d . . .
C54 C -0.0271(2) -0.1900(2) 0.24766(19) 0.0289(7) Uani 1 1 d . . .
H54A H -0.0587 -0.2408 0.2048 0.035 Uiso 1 1 calc R . .
C55 C 0.0502(2) -0.1378(2) 0.2377(2) 0.0299(7) Uani 1 1 d . . .
H55A H 0.0829 -0.1442 0.1860 0.036 Uiso 1 1 calc R . .
C56 C 0.07440(19) -0.0705(2) 0.31983(18) 0.0232(6) Uani 1 1 d . . .
C57 C 0.15271(19) -0.00497(19) 0.33640(18) 0.0217(6) Uani 1 1 d . . .
C58 C 0.17142(18) 0.06419(19) 0.41512(18) 0.0210(6) Uani 1 1 d . . .
C59 C 0.2511(2) 0.1323(2) 0.4341(2) 0.0274(7) Uani 1 1 d . . .
H59A H 0.3000 0.1373 0.3971 0.033 Uiso 1 1 calc R . .
C60 C 0.2432(2) 0.1875(2) 0.5142(2) 0.0281(7) Uani 1 1 d . . .
H60A H 0.2849 0.2397 0.5438 0.034 Uiso 1 1 calc R . .
C61 C 0.16003(18) 0.15270(19) 0.54654(18) 0.0219(6) Uani 1 1 d . . .
C62 C 0.13092(19) 0.19027(19) 0.62975(18) 0.0224(6) Uani 1 1 d . . .
C63 C 0.21922(19) -0.0081(2) 0.26641(18) 0.0232(6) Uani 1 1 d . . .
C64 C 0.2542(2) -0.0907(2) 0.2282(2) 0.0305(7) Uani 1 1 d . . .
H64A H 0.2364 -0.1448 0.2476 0.037 Uiso 1 1 calc R . .
C65 C 0.3149(2) -0.0936(2) 0.1619(2) 0.0366(8) Uani 1 1 d . . .
H65A H 0.3370 -0.1503 0.1359 0.044 Uiso 1 1 calc R . .
C66 C 0.3439(2) -0.0152(2) 0.1331(2) 0.0367(8) Uani 1 1 d . . .
C67 C 0.3108(2) 0.0662(2) 0.1719(2) 0.0340(7) Uani 1 1 d . . .
H67A H 0.3308 0.1208 0.1540 0.041 Uiso 1 1 calc R . .
C68 C 0.2489(2) 0.0697(2) 0.2367(2) 0.0287(7) Uani 1 1 d . . .
H68A H 0.2262 0.1264 0.2613 0.034 Uiso 1 1 calc R . .
C69 C 0.4100(3) -0.0193(3) 0.0611(3) 0.0553(11) Uani 1 1 d . . .
H69A H 0.3844 0.0031 0.0144 0.083 Uiso 1 1 calc R . .
H69B H 0.4214 -0.0836 0.0378 0.083 Uiso 1 1 calc R . .
H69C H 0.4671 0.0198 0.0846 0.083 Uiso 1 1 calc R . .
C70 C 0.18820(19) 0.2740(2) 0.68597(18) 0.0235(6) Uani 1 1 d . . .
C71 C 0.1561(2) 0.3598(2) 0.70769(19) 0.0262(6) Uani 1 1 d . . .
H71A H 0.0963 0.3642 0.6893 0.031 Uiso 1 1 calc R . .
C72 C 0.2102(2) 0.4383(2) 0.7555(2) 0.0284(7) Uani 1 1 d . . .
H72A H 0.1865 0.4957 0.7708 0.034 Uiso 1 1 calc R . .
C73 C 0.2992(2) 0.4349(2) 0.78191(18) 0.0271(7) Uani 1 1 d . . .
C74 C 0.3301(2) 0.3491(2) 0.76264(19) 0.0275(7) Uani 1 1 d . . .
H74A H 0.3895 0.3446 0.7820 0.033 Uiso 1 1 calc R . .
C75 C 0.2755(2) 0.2697(2) 0.71550(19) 0.0269(7) Uani 1 1 d . . .
H75A H 0.2980 0.2116 0.7033 0.032 Uiso 1 1 calc R . .
C76 C 0.3609(3) 0.5219(2) 0.8270(2) 0.0377(8) Uani 1 1 d . . .
H76A H 0.4145 0.5053 0.8527 0.057 Uiso 1 1 calc R . .
H76B H 0.3288 0.5600 0.8731 0.057 Uiso 1 1 calc R . .
H76C H 0.3797 0.5571 0.7846 0.057 Uiso 1 1 calc R . .
C82 C -0.1520(12) -0.0303(3) 0.0170(3) 0.020(3) Uani 0.12 1 d PDU D 1
H82A H -0.1007 -0.0546 -0.0161 0.024 Uiso 0.12 1 calc PR D 1
H82B H -0.2061 -0.0443 -0.0235 0.024 Uiso 0.12 1 calc PR D 1
Cl4 Cl -0.1269(9) 0.0878(2) 0.0591(5) 0.086(3) Uani 0.12 1 d PDU D 1
Cl3 Cl -0.1725(11) -0.0836(4) 0.1003(5) 0.110(4) Uani 0.12 1 d PDU D 1
C82' C -0.1016(4) -0.0322(4) 0.1069(5) 0.033(4) Uani 0.10 1 d PDU E 2
H82C H -0.1135 -0.0103 0.1695 0.040 Uiso 0.10 1 calc PR E 2
H82D H -0.0549 -0.0743 0.1013 0.040 Uiso 0.10 1 calc PR E 2
Cl4' Cl -0.1996(4) -0.0910(5) 0.0496(8) 0.088(4) Uani 0.10 1 d PDU E 2
Cl3' Cl -0.0630(7) 0.0612(5) 0.0669(8) 0.106(5) Uani 0.10 1 d PDU E 2

loop_
_atom_site_aniso_label
_atom_site_aniso_U_11
_atom_site_aniso_U_22
_atom_site_aniso_U_33
_atom_site_aniso_U_23
_atom_site_aniso_U_13
_atom_site_aniso_U_12
Mn1 0.01996(19) 0.02251(19) 0.01515(17) 0.00706(15) 0.00208(14) 0.00321(15)
O1 0.0384(12) 0.0385(12) 0.0320(11) 0.0125(10) -0.0035(10) -0.0137(10)
N1 0.0212(10) 0.0232(11) 0.0171(10) 0.0071(9) 0.0011(8) 0.0005(9)
N2 0.0196(10) 0.0212(10) 0.0190(10) 0.0061(8) 0.0027(8) 0.0034(9)
N3 0.0204(10) 0.0246(11) 0.0173(10) 0.0070(9) 0.0025(8) 0.0039(9)
N4 0.0246(11) 0.0244(11) 0.0181(10) 0.0069(9) 0.0033(9) 0.0048(9)
N5 0.0246(11) 0.0284(11) 0.0166(10) 0.0075(9) 0.0025(9) 0.0040(10)
N6 0.0222(11) 0.0275(11) 0.0208(11) 0.0084(9) 0.0014(9) 0.0051(9)
N7 0.0238(12) 0.0315(12) 0.0366(13) 0.0180(10) 0.0047(10) 0.0033(10)
C1 0.0225(13) 0.0257(13) 0.0181(12) 0.0067(10) 0.0023(10) 0.0007(11)
C2 0.0260(13) 0.0302(14) 0.0173(12) 0.0087(11) 0.0036(10) 0.0018(11)
C3 0.0233(13) 0.0278(13) 0.0201(12) 0.0096(10) 0.0014(10) 0.0007(11)
C4 0.0192(12) 0.0234(12) 0.0210(12) 0.0093(10) 0.0004(10) 0.0000(10)
C5 0.0189(12) 0.0260(13) 0.0209(12) 0.0080(10) 0.0010(10) -0.0008(10)
C6 0.0181(12) 0.0260(13) 0.0212(12) 0.0094(10) -0.0004(10) 0.0002(10)
C7 0.0241(13) 0.0255(13) 0.0266(13) 0.0093(11) 0.0028(11) 0.0061(11)
C8 0.0250(13) 0.0279(14) 0.0232(13) 0.0056(11) 0.0053(11) 0.0059(11)
C9 0.0219(12) 0.0232(12) 0.0196(12) 0.0064(10) 0.0021(10) -0.0009(10)
C10 0.0239(13) 0.0240(13) 0.0188(12) 0.0075(10) 0.0042(10) 0.0015(11)
C11 0.0223(12) 0.0269(13) 0.0170(12) 0.0065(10) 0.0028(10) -0.0021(11)
C12 0.0275(14) 0.0311(14) 0.0182(12) 0.0091(11) 0.0021(10) 0.0036(12)
C13 0.0286(14) 0.0335(14) 0.0178(12) 0.0106(11) -0.0004(11) 0.0053(12)
C14 0.0237(13) 0.0242(12) 0.0190(12) 0.0093(10) 0.0012(10) 0.0030(11)
C15 0.0240(13) 0.0269(13) 0.0204(12) 0.0083(11) -0.0019(10) 0.0024(11)
C16 0.0259(13) 0.0258(13) 0.0193(12) 0.0072(10) 0.0006(10) 0.0035(11)
C17 0.0357(15) 0.0363(15) 0.0245(14) 0.0112(12) 0.0027(12) 0.0163(13)
C18 0.0376(16) 0.0454(17) 0.0210(13) 0.0085(13) 0.0062(12) 0.0151(14)
C19 0.0281(14) 0.0266(13) 0.0205(12) 0.0066(11) 0.0030(11) 0.0058(11)
C20 0.0265(13) 0.0312(14) 0.0173(12) 0.0068(11) 0.0034(10) 0.0026(11)
C21 0.0214(12) 0.0315(14) 0.0219(12) 0.0121(11) 0.0058(10) 0.0056(11)
C22 0.0236(13) 0.0326(14) 0.0298(14) 0.0133(12) 0.0030(11) 0.0037(12)
C23 0.0335(15) 0.0320(15) 0.0395(16) 0.0169(13) 0.0079(13) 0.0098(13)
C24 0.0315(15) 0.0459(16) 0.0338(15) 0.0227(13) 0.0099(12) 0.0158(13)
C25 0.0221(13) 0.0502(17) 0.0251(13) 0.0183(13) 0.0007(11) 0.0048(13)
C26 0.0222(13) 0.0344(14) 0.0240(13) 0.0134(11) 0.0047(10) 0.0034(11)
C27 0.0448(19) 0.066(2) 0.0491(19) 0.0339(17) 0.0075(16) 0.0251(17)
C28 0.0295(14) 0.0303(13) 0.0182(12) 0.0082(11) 0.0030(11) 0.0122(11)
C29 0.0266(14) 0.0492(18) 0.0204(13) 0.0109(13) 0.0004(11) 0.0028(13)
C30 0.0279(15) 0.066(2) 0.0279(15) 0.0208(15) 0.0077(12) 0.0144(15)
C31 0.060(2) 0.0517(18) 0.0246(15) 0.0125(14) 0.0133(14) 0.0344(16)
C32 0.095(3) 0.0327(18) 0.0308(17) 0.0020(15) 0.0123(19) 0.0186(19)
C33 0.069(2) 0.0267(15) 0.0307(16) 0.0079(13) 0.0131(16) 0.0059(16)
C34 0.096(3) 0.072(3) 0.0303(18) 0.0134(17) 0.0228(19) 0.048(2)
C35 0.0307(14) 0.0314(14) 0.0158(12) 0.0067(11) 0.0030(10) 0.0127(12)
C36 0.0366(16) 0.0351(15) 0.0246(14) 0.0104(12) 0.0060(12) 0.0120(13)
C37 0.0535(19) 0.0398(16) 0.0225(14) 0.0133(12) 0.0075(13) 0.0214(15)
C38 0.0478(18) 0.0487(18) 0.0188(13) 0.0039(13) 0.0001(13) 0.0265(15)
C39 0.0336(15) 0.0466(18) 0.0249(14) 0.0025(13) -0.0021(12) 0.0159(14)
C40 0.0330(15) 0.0365(16) 0.0236(13) 0.0079(12) 0.0009(12) 0.0099(13)
C41 0.061(2) 0.081(2) 0.0373(18) 0.0282(17) 0.0055(16) 0.0429(19)
C42 0.0328(14) 0.0275(13) 0.0189(12) 0.0091(10) 0.0055(11) 0.0105(11)
C43 0.0270(14) 0.0442(17) 0.0248(14) 0.0114(12) 0.0036(11) 0.0108(13)
C44 0.0323(15) 0.0553(19) 0.0310(15) 0.0190(14) 0.0122(12) 0.0225(14)
C45 0.0498(18) 0.0437(16) 0.0255(14) 0.0170(12) 0.0130(13) 0.0262(14)
C46 0.0513(19) 0.0323(15) 0.0216(14) 0.0074(12) 0.0047(13) 0.0106(14)
C47 0.0379(16) 0.0343(15) 0.0223(13) 0.0100(12) 0.0046(12) 0.0049(13)
C48 0.068(2) 0.064(2) 0.0302(17) 0.0143(16) 0.0204(16) 0.0360(19)
C49 0.0300(14) 0.0317(14) 0.0250(13) 0.0107(12) -0.0011(11) 0.0025(12)
C50 0.0306(15) 0.0351(16) 0.0334(15) 0.0140(13) -0.0065(12) -0.0017(13)
C51 0.0275(14) 0.0270(13) 0.0262(13) 0.0099(11) 0.0057(11) 0.0046(11)
C52 0.0280(15) 0.0488(18) 0.0550(19) 0.0315(16) 0.0090(14) 0.0021(14)
Mn2 0.0171(3) 0.0206(5) 0.0164(3) 0.0027(4) 0.0048(2) -0.0008(4)
N11 0.024(2) 0.025(2) 0.026(2) 0.0076(19) 0.0030(19) 0.0035(19)
N12 0.024(2) 0.026(2) 0.029(2) 0.0119(19) 0.0028(19) 0.0033(19)
C77 0.023(3) 0.024(3) 0.027(3) 0.011(2) 0.003(2) 0.006(2)
C78 0.035(3) 0.027(3) 0.035(3) 0.006(2) 0.010(3) 0.011(2)
C79 0.034(3) 0.020(3) 0.024(3) 0.008(2) 0.004(2) 0.006(2)
C80 0.032(2) 0.035(2) 0.028(2) 0.0115(17) 0.0001(18) 0.0106(17)
N10 0.043(4) 0.019(3) 0.040(3) 0.011(3) 0.034(3) 0.008(3)
O2 0.035(2) 0.054(3) 0.052(3) 0.033(2) 0.010(2) 0.016(2)
C81 0.032(2) 0.035(2) 0.028(2) 0.0115(17) 0.0001(18) 0.0106(17)
Cl1 0.0425(18) 0.0225(14) 0.0288(16) 0.0009(13) -0.0115(14) 0.0181(14)
Cl2 0.094(4) 0.039(2) 0.067(3) 0.017(2) -0.024(3) 0.004(2)
N8 0.0187(10) 0.0252(11) 0.0186(10) 0.0051(9) 0.0046(8) 0.0029(9)
N9 0.0190(10) 0.0242(11) 0.0198(10) 0.0066(9) 0.0050(8) 0.0035(9)
C53 0.0244(13) 0.0252(13) 0.0199(12) 0.0042(11) 0.0043(10) 0.0031(11)
C54 0.0294(14) 0.0301(15) 0.0223(13) 0.0007(12) 0.0051(11) -0.0024(12)
C55 0.0289(14) 0.0351(16) 0.0219(13) 0.0016(12) 0.0080(11) 0.0008(13)
C56 0.0227(12) 0.0284(13) 0.0194(12) 0.0062(11) 0.0070(10) 0.0059(11)
C57 0.0226(12) 0.0247(12) 0.0196(12) 0.0071(10) 0.0073(10) 0.0067(10)
C58 0.0198(12) 0.0221(12) 0.0234(12) 0.0091(10) 0.0062(10) 0.0047(10)
C59 0.0239(13) 0.0272(14) 0.0298(14) 0.0059(12) 0.0098(11) -0.0001(11)
C60 0.0250(14) 0.0290(14) 0.0285(14) 0.0072(12) 0.0058(11) -0.0035(12)
C61 0.0188(12) 0.0243(12) 0.0243(13) 0.0091(10) 0.0024(10) 0.0033(10)
C62 0.0204(12) 0.0233(13) 0.0227(13) 0.0052(10) 0.0018(10) 0.0017(10)
C63 0.0232(13) 0.0251(13) 0.0214(12) 0.0060(10) 0.0073(10) 0.0027(11)
C64 0.0308(15) 0.0316(15) 0.0319(15) 0.0115(12) 0.0126(12) 0.0066(12)
C65 0.0388(16) 0.0324(15) 0.0412(17) 0.0083(13) 0.0216(14) 0.0143(13)
C66 0.0351(16) 0.0433(17) 0.0358(16) 0.0145(14) 0.0201(13) 0.0091(14)
C67 0.0368(16) 0.0340(15) 0.0360(15) 0.0167(13) 0.0152(13) 0.0052(13)
C68 0.0305(14) 0.0308(14) 0.0287(14) 0.0117(12) 0.0095(12) 0.0095(12)
C69 0.061(2) 0.054(2) 0.060(2) 0.0250(18) 0.0430(18) 0.0174(18)
C70 0.0236(13) 0.0250(13) 0.0212(12) 0.0064(11) 0.0047(10) -0.0005(11)
C71 0.0249(13) 0.0272(13) 0.0277(14) 0.0082(11) 0.0025(11) 0.0055(11)
C72 0.0359(15) 0.0229(13) 0.0266(14) 0.0067(11) 0.0045(12) 0.0035(12)
C73 0.0344(15) 0.0286(14) 0.0168(12) 0.0084(11) 0.0022(11) -0.0067(12)
C74 0.0247(13) 0.0331(15) 0.0245(13) 0.0097(12) -0.0014(11) -0.0008(12)
C75 0.0275(14) 0.0250(13) 0.0277(14) 0.0058(11) 0.0035(11) 0.0038(11)
C76 0.0462(19) 0.0306(16) 0.0310(16) 0.0063(13) -0.0038(14) -0.0104(14)
C82 0.021(4) 0.022(4) 0.018(4) 0.003(3) -0.001(3) 0.008(3)
Cl4 0.098(6) 0.060(4) 0.101(6) 0.030(4) 0.005(5) -0.002(4)
Cl3 0.115(6) 0.104(6) 0.109(6) 0.007(5) 0.007(5) 0.045(5)
C82' 0.035(4) 0.034(4) 0.032(5) 0.009(3) 0.001(3) 0.007(3)
Cl4' 0.071(6) 0.081(6) 0.099(6) -0.002(5) -0.008(5) 0.019(5)
Cl3' 0.103(7) 0.100(7) 0.109(7) 0.025(5) -0.009(5) -0.005(5)

loop_
_atom_type_symbol
_atom_type_description
_atom_type_scat_dispersion_real
_atom_type_scat_dispersion_imag
_atom_type_scat_source
C C 0.0033 0.0016 'International Tables Vol C Tables 4.2.6.8 and 6.1.1.4'
H H 0.0000 0.0000 'International Tables Vol C Tables 4.2.6.8 and 6.1.1.4'
N N 0.0061 0.0033 'International Tables Vol C Tables 4.2.6.8 and 6.1.1.4'
O O 0.0106 0.0060 'International Tables Vol C Tables 4.2.6.8 and 6.1.1.4'
Mn Mn 0.3368 0.7283 'International Tables Vol C Tables 4.2.6.8 and 6.1.1.4'
Cl Cl 0.1484 0.1585 'International Tables Vol C Tables 4.2.6.8 and 6.1.1.4'

loop_
_geom_angle_atom_site_label_1
_geom_angle_atom_site_label_2
_geom_angle_atom_site_label_3
_geom_angle
_geom_angle_site_symmetry_1
_geom_angle_site_symmetry_3
N5 Mn1 N3 91.13(10) . .
N5 Mn1 N1 94.19(10) . .
N3 Mn1 N1 174.68(9) . .
N5 Mn1 N2 94.68(11) . .
N3 Mn1 N2 89.68(9) . .
N1 Mn1 N2 89.92(10) . .
N5 Mn1 N4 93.11(11) . .
N3 Mn1 N4 90.02(10) . .
N1 Mn1 N4 89.65(10) . .
N2 Mn1 N4 172.21(9) . .
N5 Mn1 N6 176.76(11) . .
N3 Mn1 N6 86.85(9) . .
N1 Mn1 N6 87.84(9) . .
N2 Mn1 N6 87.84(9) . .
N4 Mn1 N6 84.38(9) . .
C4 N1 C1 106.3(2) . .
C4 N1 Mn1 126.86(18) . .
C1 N1 Mn1 126.8(2) . .
C6 N2 C9 105.9(2) . .
C6 N2 Mn1 126.96(18) . .
C9 N2 Mn1 126.8(2) . .
C14 N3 C11 106.5(2) . .
C14 N3 Mn1 126.90(18) . .
C11 N3 Mn1 126.5(2) . .
C19 N4 C16 106.0(2) . .
C19 N4 Mn1 127.3(2) . .
C16 N4 Mn1 126.54(19) . .
O1 N5 Mn1 176.6(2) . .
C51 N6 C49 105.3(2) . .
C51 N6 Mn1 125.97(19) . .
C49 N6 Mn1 128.3(2) . .
C51 N7 C50 107.2(3) . .
C51 N7 C52 125.9(3) . .
C50 N7 C52 126.9(3) . .
N1 C1 C20 126.1(3) . .
N1 C1 C2 109.7(2) . .
C20 C1 C2 124.2(3) . .
C3 C2 C1 107.3(2) . .
C3 C2 H2A 126.4 . .
C1 C2 H2A 126.4 . .
C2 C3 C4 107.1(3) . .
C2 C3 H3A 126.4 . .
C4 C3 H3A 126.4 . .
N1 C4 C5 126.5(3) . .
N1 C4 C3 109.6(2) . .
C5 C4 C3 123.8(3) . .
C4 C5 C6 123.5(3) . .
C4 C5 C21 118.8(2) . .
C6 C5 C21 117.7(2) . .
N2 C6 C5 126.0(3) . .
N2 C6 C7 109.9(2) . .
C5 C6 C7 124.1(3) . .
C8 C7 C6 107.0(3) . .
C8 C7 H7A 126.5 . .
C6 C7 H7A 126.5 . .
C7 C8 C9 107.0(3) . .
C7 C8 H8A 126.5 . .
C9 C8 H8A 126.5 . .
N2 C9 C10 125.6(3) . .
N2 C9 C8 110.2(2) . .
C10 C9 C8 124.2(3) . .
C11 C10 C9 124.0(3) . .
C11 C10 C28 116.7(3) . .
C9 C10 C28 119.2(3) . .
N3 C11 C10 126.7(3) . .
N3 C11 C12 109.5(3) . .
C10 C11 C12 123.8(3) . .
C13 C12 C11 107.1(3) . .
C13 C12 H12A 126.5 . .
C11 C12 H12A 126.5 . .
C12 C13 C14 107.6(3) . .
C12 C13 H13A 126.2 . .
C14 C13 H13A 126.2 . .
N3 C14 C15 125.8(3) . .
N3 C14 C13 109.3(2) . .
C15 C14 C13 124.9(3) . .
C14 C15 C16 125.3(3) . .
C14 C15 C35 117.2(2) . .
C16 C15 C35 117.5(3) . .
N4 C16 C15 125.2(3) . .
N4 C16 C17 110.1(2) . .
C15 C16 C17 124.7(3) . .
C18 C17 C16 106.8(3) . .
C18 C17 H17A 126.6 . .
C16 C17 H17A 126.6 . .
C17 C18 C19 107.2(3) . .
C17 C18 H18A 126.4 . .
C19 C18 H18A 126.4 . .
N4 C19 C20 125.6(3) . .
N4 C19 C18 109.8(3) . .
C20 C19 C18 124.6(3) . .
C1 C20 C19 124.3(3) . .
C1 C20 C42 118.4(3) . .
C19 C20 C42 117.3(3) . .
C22 C21 C26 118.2(3) . .
C22 C21 C5 120.5(3) . .
C26 C21 C5 121.3(3) . .
C21 C22 C23 120.6(3) . .
C21 C22 H22A 119.7 . .
C23 C22 H22A 119.7 . .
C24 C23 C22 121.3(3) . .
C24 C23 H23A 119.3 . .
C22 C23 H23A 119.3 . .
C23 C24 C25 117.6(3) . .
C23 C24 C27 120.7(3) . .
C25 C24 C27 121.7(3) . .
C26 C25 C24 121.8(3) . .
C26 C25 H25A 119.1 . .
C24 C25 H25A 119.1 . .
C25 C26 C21 120.4(3) . .
C25 C26 H26A 119.8 . .
C21 C26 H26A 119.8 . .
C24 C27 H27A 109.5 . .
C24 C27 H27B 109.5 . .
H27A C27 H27B 109.5 . .
C24 C27 H27C 109.5 . .
H27A C27 H27C 109.5 . .
H27B C27 H27C 109.5 . .
C29 C28 C33 117.9(3) . .
C29 C28 C10 120.9(3) . .
C33 C28 C10 121.1(3) . .
C28 C29 C30 121.1(3) . .
C28 C29 H29A 119.4 . .
C30 C29 H29A 119.4 . .
C31 C30 C29 120.9(3) . .
C31 C30 H30A 119.5 . .
C29 C30 H30A 119.5 . .
C30 C31 C32 118.0(3) . .
C30 C31 C34 120.9(4) . .
C32 C31 C34 121.1(4) . .
C31 C32 C33 121.6(3) . .
C31 C32 H32A 119.2 . .
C33 C32 H32A 119.2 . .
C28 C33 C32 120.4(3) . .
C28 C33 H33A 119.8 . .
C32 C33 H33A 119.8 . .
C31 C34 H34A 109.5 . .
C31 C34 H34B 109.5 . .
H34A C34 H34B 109.5 . .
C31 C34 H34C 109.5 . .
H34A C34 H34C 109.5 . .
H34B C34 H34C 109.5 . .
C36 C35 C40 117.8(3) . .
C36 C35 C15 121.6(3) . .
C40 C35 C15 120.6(3) . .
C37 C36 C35 120.3(3) . .
C37 C36 H36A 119.9 . .
C35 C36 H36A 119.9 . .
C38 C37 C36 121.3(3) . .
C38 C37 H37A 119.4 . .
C36 C37 H37A 119.4 . .
C39 C38 C37 118.4(3) . .
C39 C38 C41 120.1(3) . .
C37 C38 C41 121.5(4) . .
C38 C39 C40 121.2(3) . .
C38 C39 H39A 119.4 . .
C40 C39 H39A 119.4 . .
C39 C40 C35 121.0(3) . .
C39 C40 H40A 119.5 . .
C35 C40 H40A 119.5 . .
C38 C41 H41A 109.5 . .
C38 C41 H41B 109.5 . .
H41A C41 H41B 109.5 . .
C38 C41 H41C 109.5 . .
H41A C41 H41C 109.5 . .
H41B C41 H41C 109.5 . .
C47 C42 C43 118.3(3) . .
C47 C42 C20 122.0(3) . .
C43 C42 C20 119.7(3) . .
C44 C43 C42 120.1(3) . .
C44 C43 H43A 119.9 . .
C42 C43 H43A 119.9 . .
C45 C44 C43 121.5(3) . .
C45 C44 H44A 119.3 . .
C43 C44 H44A 119.3 . .
C44 C45 C46 118.1(3) . .
C44 C45 C48 121.2(3) . .
C46 C45 C48 120.6(3) . .
C47 C46 C45 121.4(3) . .
C47 C46 H46A 119.3 . .
C45 C46 H46A 119.3 . .
C46 C47 C42 120.5(3) . .
C46 C47 H47A 119.7 . .
C42 C47 H47A 119.7 . .
C45 C48 H48A 109.5 . .
C45 C48 H48B 109.5 . .
H48A C48 H48B 109.5 . .
C45 C48 H48C 109.5 . .
H48A C48 H48C 109.5 . .
H48B C48 H48C 109.5 . .
C50 C49 N6 109.9(3) . .
C50 C49 H49A 125.0 . .
N6 C49 H49A 125.0 . .
C49 C50 N7 106.0(3) . .
C49 C50 H50A 127.0 . .
N7 C50 H50A 127.0 . .
N6 C51 N7 111.6(3) . .
N6 C51 H51A 124.2 . .
N7 C51 H51A 124.2 . .
N7 C52 H52A 109.5 . .
N7 C52 H52B 109.5 . .
H52A C52 H52B 109.5 . .
N7 C52 H52C 109.5 . .
H52A C52 H52C 109.5 . .
H52B C52 H52C 109.5 . .
N10 Mn2 N9 98.3(3) . 2_556
N10 Mn2 N8 96.0(3) . .
N9 Mn2 N8 92.97(11) 2_556 .
N10 Mn2 N9 90.0(3) . .
N9 Mn2 N9 171.31(9) 2_556 .
N8 Mn2 N9 88.70(12) . .
N10 Mn2 N8 92.1(3) . 2_556
N9 Mn2 N8 88.90(12) 2_556 2_556
N8 Mn2 N8 171.28(10) . 2_556
N9 Mn2 N8 88.21(10) . 2_556
N10 Mn2 N11 173.2(4) . .
N9 Mn2 N11 85.3(2) 2_556 .
N8 Mn2 N11 89.6(2) . .
N9 Mn2 N11 86.2(2) . .
N8 Mn2 N11 82.10(19) 2_556 .
C79 N11 C77 99.9(6) . .
C79 N11 Mn2 139.2(5) . .
C77 N11 Mn2 119.8(4) . .
C77 N12 C78 106.8(5) . .
C77 N12 C80 126.9(5) . .
C78 N12 C80 126.0(5) . .
N12 C77 N11 111.4(5) . .
N12 C77 H77A 124.3 . .
N11 C77 H77A 124.3 . .
N12 C78 C79 106.5(5) . .
N12 C78 H78A 126.7 . .
C79 C78 H78A 126.7 . .
N11 C79 C78 115.4(6) . .
N11 C79 H79A 122.3 . .
C78 C79 H79A 122.3 . .
O2 N10 Mn2 158.6(7) . .
Cl2 C81 Cl1 111.0(3) . .
Cl2 C81 H81A 109.4 . .
Cl1 C81 H81A 109.4 . .
Cl2 C81 H81B 109.4 . .
Cl1 C81 H81B 109.4 . .
H81A C81 H81B 108.0 . .
C53 N8 C56 106.6(2) . .
C53 N8 Mn2 124.75(19) . .
C56 N8 Mn2 128.67(19) . .
C53 N8 Mn2 126.85(19) . 2_556
C56 N8 Mn2 125.95(19) . 2_556
Mn2 N8 Mn2 8.72(10) . 2_556
C61 N9 C58 105.9(2) . .
C61 N9 Mn2 124.80(19) . 2_556
C58 N9 Mn2 129.33(18) . 2_556
C61 N9 Mn2 126.85(19) . .
C58 N9 Mn2 126.58(18) . .
Mn2 N9 Mn2 8.69(9) 2_556 .
N8 C53 C62 126.2(2) . 2_556
N8 C53 C54 109.8(2) . .
C62 C53 C54 124.0(3) 2_556 .
C55 C54 C53 107.0(3) . .
C55 C54 H54A 126.5 . .
C53 C54 H54A 126.5 . .
C54 C55 C56 107.4(3) . .
C54 C55 H55A 126.3 . .
C56 C55 H55A 126.3 . .
N8 C56 C57 126.2(2) . .
N8 C56 C55 109.2(2) . .
C57 C56 C55 124.6(3) . .
C56 C57 C58 123.4(3) . .
C56 C57 C63 118.4(2) . .
C58 C57 C63 118.3(2) . .
N9 C58 C57 125.5(2) . .
N9 C58 C59 109.8(2) . .
C57 C58 C59 124.7(3) . .
C60 C59 C58 107.1(3) . .
C60 C59 H59A 126.5 . .
C58 C59 H59A 126.5 . .
C59 C60 C61 107.2(3) . .
C59 C60 H60A 126.4 . .
C61 C60 H60A 126.4 . .
N9 C61 C62 126.3(3) . .
N9 C61 C60 110.1(2) . .
C62 C61 C60 123.6(2) . .
C53 C62 C61 124.6(2) 2_556 .
C53 C62 C70 117.9(2) 2_556 .
C61 C62 C70 117.5(2) . .
C68 C63 C64 117.5(3) . .
C68 C63 C57 121.8(3) . .
C64 C63 C57 120.6(3) . .
C65 C64 C63 120.3(3) . .
C65 C64 H64A 119.8 . .
C63 C64 H64A 119.8 . .
C66 C65 C64 121.4(3) . .
C66 C65 H65A 119.3 . .
C64 C65 H65A 119.3 . .
C67 C66 C65 118.2(3) . .
C67 C66 C69 121.0(3) . .
C65 C66 C69 120.8(3) . .
C66 C67 C68 121.2(3) . .
C66 C67 H67A 119.4 . .
C68 C67 H67A 119.4 . .
C67 C68 C63 121.4(3) . .
C67 C68 H68A 119.3 . .
C63 C68 H68A 119.3 . .
C66 C69 H69A 109.5 . .
C66 C69 H69B 109.5 . .
H69A C69 H69B 109.5 . .
C66 C69 H69C 109.5 . .
H69A C69 H69C 109.5 . .
H69B C69 H69C 109.5 . .
C75 C70 C71 118.1(3) . .
C75 C70 C62 121.4(3) . .
C71 C70 C62 120.5(3) . .
C72 C71 C70 120.8(3) . .
C72 C71 H71A 119.6 . .
C70 C71 H71A 119.6 . .
C71 C72 C73 121.2(3) . .
C71 C72 H72A 119.4 . .
C73 C72 H72A 119.4 . .
C74 C73 C72 117.9(3) . .
C74 C73 C76 120.9(3) . .
C72 C73 C76 121.2(3) . .
C73 C74 C75 121.1(3) . .
C73 C74 H74A 119.5 . .
C75 C74 H74A 119.5 . .
C74 C75 C70 120.8(3) . .
C74 C75 H75A 119.6 . .
C70 C75 H75A 119.6 . .
C73 C76 H76A 109.5 . .
C73 C76 H76B 109.5 . .
H76A C76 H76B 109.5 . .
C73 C76 H76C 109.5 . .
H76A C76 H76C 109.5 . .
H76B C76 H76C 109.5 . .
Cl4 C82 Cl3 109.9(3) . .
Cl4 C82 H82A 109.7 . .
Cl3 C82 H82A 109.7 . .
Cl4 C82 H82B 109.7 . .
Cl3 C82 H82B 109.7 . .
H82A C82 H82B 108.2 . .
Cl3' C82' Cl4' 109.8(3) . .
Cl3' C82' H82C 109.7 . .
Cl4' C82' H82C 109.7 . .
Cl3' C82' H82D 109.7 . .
Cl4' C82' H82D 109.7 . .
H82C C82' H82D 108.2 . .

loop_
_geom_bond_atom_site_label_1
_geom_bond_atom_site_label_2
_geom_bond_distance
_geom_bond_site_symmetry_2
Mn1 N5 1.650(2) .
Mn1 N3 2.023(2) .
Mn1 N1 2.024(2) .
Mn1 N2 2.027(2) .
Mn1 N4 2.029(2) .
Mn1 N6 2.096(2) .
O1 N5 1.174(3) .
N1 C4 1.374(4) .
N1 C1 1.381(3) .
N2 C6 1.376(4) .
N2 C9 1.379(3) .
N3 C14 1.370(4) .
N3 C11 1.377(3) .
N4 C19 1.374(4) .
N4 C16 1.384(4) .
N6 C51 1.324(4) .
N6 C49 1.374(4) .
N7 C51 1.341(4) .
N7 C50 1.374(4) .
N7 C52 1.463(4) .
C1 C20 1.397(4) .
C1 C2 1.442(4) .
C2 C3 1.350(4) .
C2 H2A 0.9500 .
C3 C4 1.449(4) .
C3 H3A 0.9500 .
C4 C5 1.403(4) .
C5 C6 1.411(4) .
C5 C21 1.496(4) .
C6 C7 1.444(4) .
C7 C8 1.355(4) .
C7 H7A 0.9500 .
C8 C9 1.437(4) .
C8 H8A 0.9500 .
C9 C10 1.402(4) .
C10 C11 1.388(4) .
C10 C28 1.498(4) .
C11 C12 1.446(4) .
C12 C13 1.339(4) .
C12 H12A 0.9500 .
C13 C14 1.447(4) .
C13 H13A 0.9500 .
C14 C15 1.392(4) .
C15 C16 1.395(4) .
C15 C35 1.494(4) .
C16 C17 1.433(4) .
C17 C18 1.361(4) .
C17 H17A 0.9500 .
C18 C19 1.439(5) .
C18 H18A 0.9500 .
C19 C20 1.402(4) .
C20 C42 1.497(4) .
C21 C22 1.390(4) .
C21 C26 1.398(4) .
C22 C23 1.399(5) .
C22 H22A 0.9500 .
C23 C24 1.387(5) .
C23 H23A 0.9500 .
C24 C25 1.389(5) .
C24 C27 1.512(5) .
C25 C26 1.388(5) .
C25 H25A 0.9500 .
C26 H26A 0.9500 .
C27 H27A 0.9800 .
C27 H27B 0.9800 .
C27 H27C 0.9800 .
C28 C29 1.389(4) .
C28 C33 1.390(4) .
C29 C30 1.390(4) .
C29 H29A 0.9500 .
C30 C31 1.381(5) .
C30 H30A 0.9500 .
C31 C32 1.381(6) .
C31 C34 1.516(5) .
C32 C33 1.390(5) .
C32 H32A 0.9500 .
C33 H33A 0.9500 .
C34 H34A 0.9800 .
C34 H34B 0.9800 .
C34 H34C 0.9800 .
C35 C36 1.397(5) .
C35 C40 1.397(4) .
C36 C37 1.392(5) .
C36 H36A 0.9500 .
C37 C38 1.382(5) .
C37 H37A 0.9500 .
C38 C39 1.379(5) .
C38 C41 1.511(5) .
C39 C40 1.380(5) .
C39 H39A 0.9500 .
C40 H40A 0.9500 .
C41 H41A 0.9800 .
C41 H41B 0.9800 .
C41 H41C 0.9800 .
C42 C47 1.397(4) .
C42 C43 1.400(4) .
C43 C44 1.398(4) .
C43 H43A 0.9500 .
C44 C45 1.380(5) .
C44 H44A 0.9500 .
C45 C46 1.390(5) .
C45 C48 1.509(5) .
C46 C47 1.387(4) .
C46 H46A 0.9500 .
C47 H47A 0.9500 .
C48 H48A 0.9800 .
C48 H48B 0.9800 .
C48 H48C 0.9800 .
C49 C50 1.359(4) .
C49 H49A 0.9500 .
C50 H50A 0.9500 .
C51 H51A 0.9500 .
C52 H52A 0.9800 .
C52 H52B 0.9800 .
C52 H52C 0.9800 .
Mn2 N10 1.755(9) .
Mn2 N9 1.981(3) 2_556
Mn2 N8 1.992(3) .
Mn2 N9 2.068(3) .
Mn2 N8 2.072(3) 2_556
Mn2 N11 2.047(7) .
N11 C79 1.332(9) .
N11 C77 1.482(8) .
N12 C77 1.349(8) .
N12 C78 1.375(8) .
N12 C80 1.486(8) .
C77 H77A 0.9500 .
C78 C79 1.376(10) .
C78 H78A 0.9500 .
C79 H79A 0.9500 .
C80 H80A 0.9800 .
C80 H80B 0.9800 .
C80 H80C 0.9800 .
N10 O2 1.127(10) .
C81 Cl2 1.719(4) .
C81 Cl1 1.720(4) .
C81 H81A 0.9900 .
C81 H81B 0.9900 .
N8 C53 1.365(3) .
N8 C56 1.375(4) .
N8 Mn2 2.072(3) 2_556
N9 C61 1.369(3) .
N9 C58 1.378(3) .
N9 Mn2 1.981(3) 2_556
C53 C62 1.396(4) 2_556
C53 C54 1.439(4) .
C54 C55 1.345(4) .
C54 H54A 0.9500 .
C55 C56 1.441(4) .
C55 H55A 0.9500 .
C56 C57 1.403(4) .
C57 C58 1.405(4) .
C57 C63 1.495(4) .
C58 C59 1.439(4) .
C59 C60 1.345(4) .
C59 H59A 0.9500 .
C60 C61 1.436(4) .
C60 H60A 0.9500 .
C61 C62 1.397(4) .
C62 C53 1.396(4) 2_556
C62 C70 1.498(4) .
C63 C68 1.394(4) .
C63 C64 1.405(4) .
C64 C65 1.393(4) .
C64 H64A 0.9500 .
C65 C66 1.391(5) .
C65 H65A 0.9500 .
C66 C67 1.379(5) .
C66 C69 1.513(5) .
C67 C68 1.387(4) .
C67 H67A 0.9500 .
C68 H68A 0.9500 .
C69 H69A 0.9800 .
C69 H69B 0.9800 .
C69 H69C 0.9800 .
C70 C75 1.392(4) .
C70 C71 1.396(4) .
C71 C72 1.380(4) .
C71 H71A 0.9500 .
C72 C73 1.396(5) .
C72 H72A 0.9500 .
C73 C74 1.389(5) .
C73 C76 1.506(4) .
C74 C75 1.389(4) .
C74 H74A 0.9500 .
C75 H75A 0.9500 .
C76 H76A 0.9800 .
C76 H76B 0.9800 .
C76 H76C 0.9800 .
C82 Cl4 1.722(3) .
C82 Cl3 1.723(4) .
C82 H82A 0.9900 .
C82 H82B 0.9900 .
C82' Cl3' 1.722(4) .
C82' Cl4' 1.722(4) .
C82' H82C 0.9900 .
C82' H82D 0.9900 .

loop_
_geom_torsion_atom_site_label_1
_geom_torsion_atom_site_label_2
_geom_torsion_atom_site_label_3
_geom_torsion_atom_site_label_4
_geom_torsion
_geom_torsion_site_symmetry_1
_geom_torsion_site_symmetry_4
N5 Mn1 N1 C4 -90.8(2) . .
N2 Mn1 N1 C4 3.9(2) . .
N4 Mn1 N1 C4 176.1(2) . .
N6 Mn1 N1 C4 91.7(2) . .
N5 Mn1 N1 C1 87.4(2) . .
N2 Mn1 N1 C1 -177.9(2) . .
N4 Mn1 N1 C1 -5.7(2) . .
N6 Mn1 N1 C1 -90.1(2) . .
N5 Mn1 N2 C6 89.4(2) . .
N3 Mn1 N2 C6 -179.5(2) . .
N1 Mn1 N2 C6 -4.8(2) . .
N6 Mn1 N2 C6 -92.7(2) . .
N5 Mn1 N2 C9 -82.3(2) . .
N3 Mn1 N2 C9 8.8(2) . .
N1 Mn1 N2 C9 -176.5(2) . .
N6 Mn1 N2 C9 95.7(2) . .
N5 Mn1 N3 C14 -89.5(2) . .
N2 Mn1 N3 C14 175.8(2) . .
N4 Mn1 N3 C14 3.6(2) . .
N6 Mn1 N3 C14 87.9(2) . .
N5 Mn1 N3 C11 88.3(2) . .
N2 Mn1 N3 C11 -6.4(2) . .
N4 Mn1 N3 C11 -178.6(2) . .
N6 Mn1 N3 C11 -94.3(2) . .
N5 Mn1 N4 C19 -88.9(2) . .
N3 Mn1 N4 C19 180.0(2) . .
N1 Mn1 N4 C19 5.3(2) . .
N6 Mn1 N4 C19 93.2(2) . .
N5 Mn1 N4 C16 85.5(2) . .
N3 Mn1 N4 C16 -5.6(2) . .
N1 Mn1 N4 C16 179.7(2) . .
N6 Mn1 N4 C16 -92.5(2) . .
N3 Mn1 N6 C51 -152.8(3) . .
N1 Mn1 N6 C51 27.4(3) . .
N2 Mn1 N6 C51 117.4(3) . .
N4 Mn1 N6 C51 -62.5(3) . .
N3 Mn1 N6 C49 17.9(3) . .
N1 Mn1 N6 C49 -161.9(3) . .
N2 Mn1 N6 C49 -71.9(3) . .
N4 Mn1 N6 C49 108.2(3) . .
C4 N1 C1 C20 -176.2(3) . .
Mn1 N1 C1 C20 5.3(4) . .
C4 N1 C1 C2 0.7(3) . .
Mn1 N1 C1 C2 -177.79(18) . .
N1 C1 C2 C3 -0.5(3) . .
C20 C1 C2 C3 176.5(3) . .
C1 C2 C3 C4 0.1(3) . .
C1 N1 C4 C5 177.8(3) . .
Mn1 N1 C4 C5 -3.7(4) . .
C1 N1 C4 C3 -0.6(3) . .
Mn1 N1 C4 C3 177.86(18) . .
C2 C3 C4 N1 0.3(3) . .
C2 C3 C4 C5 -178.2(3) . .
N1 C4 C5 C6 2.8(4) . .
C3 C4 C5 C6 -179.0(3) . .
N1 C4 C5 C21 -176.8(2) . .
C3 C4 C5 C21 1.4(4) . .
C9 N2 C6 C5 178.7(3) . .
Mn1 N2 C6 C5 5.7(4) . .
C9 N2 C6 C7 0.5(3) . .
Mn1 N2 C6 C7 -172.56(18) . .
C4 C5 C6 N2 -3.8(4) . .
C21 C5 C6 N2 175.8(2) . .
C4 C5 C6 C7 174.2(3) . .
C21 C5 C6 C7 -6.2(4) . .
N2 C6 C7 C8 -0.1(3) . .
C5 C6 C7 C8 -178.4(3) . .
C6 C7 C8 C9 -0.3(3) . .
C6 N2 C9 C10 179.4(3) . .
Mn1 N2 C9 C10 -7.5(4) . .
C6 N2 C9 C8 -0.7(3) . .
Mn1 N2 C9 C8 172.36(18) . .
C7 C8 C9 N2 0.7(3) . .
C7 C8 C9 C10 -179.5(3) . .
N2 C9 C10 C11 0.2(4) . .
C8 C9 C10 C11 -179.6(3) . .
N2 C9 C10 C28 -178.8(3) . .
C8 C9 C10 C28 1.4(4) . .
C14 N3 C11 C10 -179.5(3) . .
Mn1 N3 C11 C10 2.3(4) . .
C14 N3 C11 C12 -1.1(3) . .
Mn1 N3 C11 C12 -179.29(18) . .
C9 C10 C11 N3 2.5(5) . .
C28 C10 C11 N3 -178.5(3) . .
C9 C10 C11 C12 -175.7(3) . .
C28 C10 C11 C12 3.4(4) . .
N3 C11 C12 C13 0.3(3) . .
C10 C11 C12 C13 178.7(3) . .
C11 C12 C13 C14 0.6(3) . .
C11 N3 C14 C15 179.9(3) . .
Mn1 N3 C14 C15 -2.0(4) . .
C11 N3 C14 C13 1.5(3) . .
Mn1 N3 C14 C13 179.67(18) . .
C12 C13 C14 N3 -1.4(3) . .
C12 C13 C14 C15 -179.8(3) . .
N3 C14 C15 C16 0.8(5) . .
C13 C14 C15 C16 178.9(3) . .
N3 C14 C15 C35 -177.2(3) . .
C13 C14 C15 C35 1.0(4) . .
C19 N4 C16 C15 -178.2(3) . .
Mn1 N4 C16 C15 6.4(4) . .
C19 N4 C16 C17 0.8(3) . .
Mn1 N4 C16 C17 -174.5(2) . .
C14 C15 C16 N4 -3.1(5) . .
C35 C15 C16 N4 174.8(3) . .
C14 C15 C16 C17 177.9(3) . .
C35 C15 C16 C17 -4.1(4) . .
N4 C16 C17 C18 -0.7(4) . .
C15 C16 C17 C18 178.3(3) . .
C16 C17 C18 C19 0.3(4) . .
C16 N4 C19 C20 -179.6(3) . .
Mn1 N4 C19 C20 -4.3(4) . .
C16 N4 C19 C18 -0.6(3) . .
Mn1 N4 C19 C18 174.7(2) . .
C17 C18 C19 N4 0.2(4) . .
C17 C18 C19 C20 179.2(3) . .
N1 C1 C20 C19 -2.1(5) . .
C2 C1 C20 C19 -178.6(3) . .
N1 C1 C20 C42 176.9(3) . .
C2 C1 C20 C42 0.4(4) . .
N4 C19 C20 C1 1.6(5) . .
C18 C19 C20 C1 -177.3(3) . .
N4 C19 C20 C42 -177.4(3) . .
C18 C19 C20 C42 3.7(4) . .
C4 C5 C21 C22 121.5(3) . .
C6 C5 C21 C22 -58.1(4) . .
C4 C5 C21 C26 -58.8(4) . .
C6 C5 C21 C26 121.5(3) . .
C26 C21 C22 C23 -0.2(4) . .
C5 C21 C22 C23 179.5(3) . .
C21 C22 C23 C24 -0.5(5) . .
C22 C23 C24 C25 0.6(5) . .
C22 C23 C24 C27 -179.2(3) . .
C23 C24 C25 C26 -0.1(5) . .
C27 C24 C25 C26 179.7(3) . .
C24 C25 C26 C21 -0.5(5) . .
C22 C21 C26 C25 0.6(4) . .
C5 C21 C26 C25 -179.0(3) . .
C11 C10 C28 C29 76.5(4) . .
C9 C10 C28 C29 -104.4(3) . .
C11 C10 C28 C33 -99.4(4) . .
C9 C10 C28 C33 79.7(4) . .
C33 C28 C29 C30 2.1(5) . .
C10 C28 C29 C30 -173.9(3) . .
C28 C29 C30 C31 0.5(5) . .
C29 C30 C31 C32 -2.3(6) . .
C29 C30 C31 C34 176.7(4) . .
C30 C31 C32 C33 1.4(6) . .
C34 C31 C32 C33 -177.6(4) . .
C29 C28 C33 C32 -3.0(6) . .
C10 C28 C33 C32 173.0(4) . .
C31 C32 C33 C28 1.3(7) . .
C14 C15 C35 C36 -66.4(4) . .
C16 C15 C35 C36 115.5(3) . .
C14 C15 C35 C40 111.2(3) . .
C16 C15 C35 C40 -66.9(4) . .
C40 C35 C36 C37 -0.3(4) . .
C15 C35 C36 C37 177.4(3) . .
C35 C36 C37 C38 0.0(5) . .
C36 C37 C38 C39 0.9(5) . .
C36 C37 C38 C41 179.6(3) . .
C37 C38 C39 C40 -1.7(5) . .
C41 C38 C39 C40 179.7(3) . .
C38 C39 C40 C35 1.4(5) . .
C36 C35 C40 C39 -0.4(4) . .
C15 C35 C40 C39 -178.1(3) . .
C1 C20 C42 C47 66.9(4) . .
C19 C20 C42 C47 -114.1(3) . .
C1 C20 C42 C43 -114.1(3) . .
C19 C20 C42 C43 65.0(4) . .
C47 C42 C43 C44 1.2(5) . .
C20 C42 C43 C44 -177.8(3) . .
C42 C43 C44 C45 -1.5(5) . .
C43 C44 C45 C46 1.0(5) . .
C43 C44 C45 C48 -176.7(3) . .
C44 C45 C46 C47 -0.2(5) . .
C48 C45 C46 C47 177.4(3) . .
C45 C46 C47 C42 0.0(5) . .
C43 C42 C47 C46 -0.5(5) . .
C20 C42 C47 C46 178.5(3) . .
C51 N6 C49 C50 0.0(4) . .
Mn1 N6 C49 C50 -172.2(2) . .
N6 C49 C50 N7 0.0(4) . .
C51 N7 C50 C49 -0.1(4) . .
C52 N7 C50 C49 179.8(3) . .
C49 N6 C51 N7 -0.1(3) . .
Mn1 N6 C51 N7 172.3(2) . .
C50 N7 C51 N6 0.1(4) . .
C52 N7 C51 N6 -179.8(3) . .
N9 Mn2 N11 C79 101.9(8) 2_556 .
N8 Mn2 N11 C79 -165.1(8) . .
N9 Mn2 N11 C79 -76.4(8) . .
N8 Mn2 N11 C79 12.3(8) 2_556 .
N9 Mn2 N11 C77 -63.1(5) 2_556 .
N8 Mn2 N11 C77 29.9(5) . .
N9 Mn2 N11 C77 118.6(5) . .
N8 Mn2 N11 C77 -152.6(5) 2_556 .
C78 N12 C77 N11 -2.0(7) . .
C80 N12 C77 N11 -176.0(6) . .
C79 N11 C77 N12 2.1(7) . .
Mn2 N11 C77 N12 172.2(4) . .
C77 N12 C78 C79 1.2(7) . .
C80 N12 C78 C79 175.2(6) . .
C77 N11 C79 C78 -1.3(8) . .
Mn2 N11 C79 C78 -168.1(6) . .
N12 C78 C79 N11 0.2(8) . .
N9 Mn2 N10 O2 69.0(18) 2_556 .
N8 Mn2 N10 O2 -24.9(19) . .
N9 Mn2 N10 O2 -113.6(18) . .
N8 Mn2 N10 O2 158.2(18) 2_556 .
N10 Mn2 N8 C53 93.9(3) . .
N9 Mn2 N8 C53 -4.8(3) 2_556 .
N9 Mn2 N8 C53 -176.2(2) . .
N11 Mn2 N8 C53 -90.1(3) . .
N10 Mn2 N8 C56 -84.1(4) . .
N9 Mn2 N8 C56 177.2(3) 2_556 .
N9 Mn2 N8 C56 5.8(3) . .
N11 Mn2 N8 C56 91.9(3) . .
N10 Mn2 N8 Mn2 -159.1(8) . 2_556
N9 Mn2 N8 Mn2 102.2(7) 2_556 2_556
N9 Mn2 N8 Mn2 -69.3(6) . 2_556
N11 Mn2 N8 Mn2 16.9(6) . 2_556
N10 Mn2 N9 C61 -83.3(3) . .
N8 Mn2 N9 C61 -179.4(2) . .
N8 Mn2 N9 C61 8.8(3) 2_556 .
N11 Mn2 N9 C61 91.0(3) . .
N10 Mn2 N9 C58 85.6(3) . .
N8 Mn2 N9 C58 -10.4(3) . .
N8 Mn2 N9 C58 177.7(2) 2_556 .
N11 Mn2 N9 C58 -100.1(3) . .
N10 Mn2 N9 Mn2 -162.8(8) . 2_556
N8 Mn2 N9 Mn2 101.2(7) . 2_556
N8 Mn2 N9 Mn2 -70.6(7) 2_556 2_556
N11 Mn2 N9 Mn2 11.6(7) . 2_556
C56 N8 C53 C62 179.5(3) . 2_556
Mn2 N8 C53 C62 1.2(4) . 2_556
Mn2 N8 C53 C62 -9.3(5) 2_556 2_556
C56 N8 C53 C54 -1.2(3) . .
Mn2 N8 C53 C54 -179.6(2) . .
Mn2 N8 C53 C54 170.0(2) 2_556 .
N8 C53 C54 C55 0.0(4) . .
C62 C53 C54 C55 179.2(3) 2_556 .
C53 C54 C55 C56 1.2(4) . .
C53 N8 C56 C57 -178.1(3) . .
Mn2 N8 C56 C57 0.2(5) . .
Mn2 N8 C56 C57 10.6(4) 2_556 .
C53 N8 C56 C55 2.0(3) . .
Mn2 N8 C56 C55 -179.8(2) . .
Mn2 N8 C56 C55 -169.3(2) 2_556 .
C54 C55 C56 N8 -2.0(4) . .
C54 C55 C56 C57 178.1(3) . .
N8 C56 C57 C58 -4.6(5) . .
C55 C56 C57 C58 175.3(3) . .
N8 C56 C57 C63 176.1(3) . .
C55 C56 C57 C63 -4.0(5) . .
C61 N9 C58 C57 -179.2(3) . .
Mn2 N9 C58 C57 -0.5(4) 2_556 .
Mn2 N9 C58 C57 10.0(4) . .
C61 N9 C58 C59 0.0(3) . .
Mn2 N9 C58 C59 178.8(2) 2_556 .
Mn2 N9 C58 C59 -170.8(2) . .
C56 C57 C58 N9 -0.9(5) . .
C63 C57 C58 N9 178.4(3) . .
C56 C57 C58 C59 179.9(3) . .
C63 C57 C58 C59 -0.8(4) . .
N9 C58 C59 C60 -1.1(4) . .
C57 C58 C59 C60 178.2(3) . .
C58 C59 C60 C61 1.6(4) . .
C58 N9 C61 C62 -177.8(3) . .
Mn2 N9 C61 C62 3.4(4) 2_556 .
Mn2 N9 C61 C62 -7.1(4) . .
C58 N9 C61 C60 0.9(3) . .
Mn2 N9 C61 C60 -177.9(2) 2_556 .
Mn2 N9 C61 C60 171.7(2) . .
C59 C60 C61 N9 -1.6(4) . .
C59 C60 C61 C62 177.2(3) . .
N9 C61 C62 C53 2.4(5) . 2_556
C60 C61 C62 C53 -176.2(3) . 2_556
N9 C61 C62 C70 -178.5(3) . .
C60 C61 C62 C70 2.9(4) . .
C56 C57 C63 C68 126.6(3) . .
C58 C57 C63 C68 -52.7(4) . .
C56 C57 C63 C64 -53.4(4) . .
C58 C57 C63 C64 127.2(3) . .
C68 C63 C64 C65 -1.2(5) . .
C57 C63 C64 C65 178.9(3) . .
C63 C64 C65 C66 1.3(5) . .
C64 C65 C66 C67 -0.1(5) . .
C64 C65 C66 C69 179.9(4) . .
C65 C66 C67 C68 -1.3(5) . .
C69 C66 C67 C68 178.7(3) . .
C66 C67 C68 C63 1.5(5) . .
C64 C63 C68 C67 -0.2(5) . .
C57 C63 C68 C67 179.8(3) . .
C53 C62 C70 C75 113.9(3) 2_556 .
C61 C62 C70 C75 -65.3(4) . .
C53 C62 C70 C71 -68.3(4) 2_556 .
C61 C62 C70 C71 112.5(3) . .
C75 C70 C71 C72 1.3(4) . .
C62 C70 C71 C72 -176.5(3) . .
C70 C71 C72 C73 1.5(5) . .
C71 C72 C73 C74 -3.4(5) . .
C71 C72 C73 C76 174.4(3) . .
C72 C73 C74 C75 2.6(4) . .
C76 C73 C74 C75 -175.3(3) . .
C73 C74 C75 C70 0.2(5) . .
C71 C70 C75 C74 -2.2(4) . .
C62 C70 C75 C74 175.6(3) . .
